data_7206117
loop_
_publ_author_name
'U\<zarevi\'c, Krunoslav'
'Rub\<ci\'c, Mirta'
'Radi\'c, Maja'
'Pu\<skari\'c, Andreas'
'Cindri\'c, Marina'

_publ_section_title
;
 Mechanosensitive metal--ligand bonds in the design of new coordination
 compounds
;
_journal_issue 13
_journal_name_full CrystEngComm
_journal_page_first 4314
_journal_paper_doi 10.1039/c0ce00807a
_journal_volume 13
_journal_year 2011
_chemical_formula_moiety 'C36 H28 Mo2 N6 O10, 2(C H2 Cl2)'
_chemical_formula_sum 'C38 H32 Cl4 Mo2 N6 O10'
_chemical_formula_weight 1066.38
_chemical_name_common
;
(4,4'-bipyridine)bis(cis-dioxo(N-3-methoxysalicylidene -2-
amino-3-hydroxypyridine))dimolybdenum(VI) dichlormethane solvate
;
_chemical_name_systematic
;
(4,4'-bipyridine)bis(cis-dioxo(N-3-methoxysalicylidene
-2-amino-3-hydroxypyridine))dimolybdenum(VI)
dichlormethane solvate
;
_space_group_IT_number 14
_symmetry_cell_setting monoclinic
_symmetry_space_group_name_Hall '-P 2ybc'
_symmetry_space_group_name_H-M 'P 1 21/c 1'
_atom_sites_solution_hydrogens geom
_atom_sites_solution_primary direct
_atom_sites_solution_secondary difmap
_audit_creation_method SHELXL-97
_cell_angle_alpha 90.00
_cell_angle_beta 131.638(6)
_cell_angle_gamma 90.00
_cell_formula_units_Z 2
_cell_length_a 12.3420(12)
_cell_length_b 13.4804(9)
_cell_length_c 17.3437(16)
_cell_measurement_reflns_used 4239
_cell_measurement_temperature 295(2)
_cell_measurement_theta_max 29.0317
_cell_measurement_theta_min 4.3507
_cell_volume 2156.5(4)
_computing_cell_refinement
;
CrysAlis RED, Oxford Diffraction Ltd.,
Version 1.171.31.5 (release 28-08-2006 CrysAlis171 .NET)
(compiled Aug 28 2006,13:05:05)
;
_computing_data_collection
;
CrysAlis CCD, Oxford Diffraction Ltd.,
Version 1.171.31.5 (release 28-08-2006 CrysAlis171 .NET)
(compiled Aug 28 2006,13:05:05)
;
_computing_data_reduction
;
CrysAlis RED, Oxford Diffraction Ltd.,
Version 1.171.31.5 (release 28-08-2006 CrysAlis171 .NET)
(compiled Aug 28 2006,13:05:05)
;
_computing_structure_refinement 'SHELXL-97 (Sheldrick, 1997)'
_computing_structure_solution 'SHELXL-97 (Sheldrick, 1997)'
_diffrn_ambient_temperature 295(2)
_diffrn_detector_area_resol_mean 16.3426
_diffrn_measured_fraction_theta_full 0.995
_diffrn_measured_fraction_theta_max 0.995
_diffrn_measurement_device_type 'Xcalibur, Sapphire3'
_diffrn_measurement_method '\w scans'
_diffrn_radiation_monochromator graphite
_diffrn_radiation_source 'Enhance (Mo) X-ray Source'
_diffrn_radiation_type MoK\a
_diffrn_radiation_wavelength 0.71073
_diffrn_reflns_av_R_equivalents 0.0237
_diffrn_reflns_av_sigmaI/netI 0.0474
_diffrn_reflns_limit_h_max 8
_diffrn_reflns_limit_h_min -15
_diffrn_reflns_limit_k_max 15
_diffrn_reflns_limit_k_min -16
_diffrn_reflns_limit_l_max 21
_diffrn_reflns_limit_l_min -20
_diffrn_reflns_number 8185
_diffrn_reflns_theta_full 26.49
_diffrn_reflns_theta_max 26.49
_diffrn_reflns_theta_min 4.36
_exptl_absorpt_coefficient_mu 0.891
_exptl_absorpt_correction_T_max 1.00000
_exptl_absorpt_correction_T_min 0.86339
_exptl_absorpt_correction_type multi-scan
_exptl_absorpt_process_details
;
CrysAlisPro, Oxford Diffraction Ltd.,
Version 1.171.33.48 (release 15-09-2009 CrysAlis171 .NET)
(compiled Sep 15 2009,11:49:04)
Empirical absorption correction using spherical harmonics,
implemented in SCALE3 ABSPACK scaling algorithm.
;
_exptl_crystal_colour red
_exptl_crystal_density_diffrn 1.642
_exptl_crystal_density_method 'not measured'
_exptl_crystal_description prism
_exptl_crystal_F_000 1068
_exptl_crystal_size_max 0.10
_exptl_crystal_size_mid 0.06
_exptl_crystal_size_min 0.03
_refine_diff_density_max 0.633
_refine_diff_density_min -0.684
_refine_diff_density_rms 0.071
_refine_ls_extinction_method none
_refine_ls_goodness_of_fit_ref 0.940
_refine_ls_hydrogen_treatment constr
_refine_ls_matrix_type full
_refine_ls_number_parameters 272
_refine_ls_number_reflns 4446
_refine_ls_number_restraints 0
_refine_ls_restrained_S_all 0.940
_refine_ls_R_factor_all 0.0522
_refine_ls_R_factor_gt 0.0348
_refine_ls_shift/su_max 0.000
_refine_ls_shift/su_mean 0.000
_refine_ls_structure_factor_coef Fsqd
_refine_ls_weighting_details 'calc w=1/[\s^2^(Fo^2^)+(0.0552P)^2^+0.0000P] where P=(Fo^2^+2Fc^2^)/3'
_refine_ls_weighting_scheme calc
_refine_ls_wR_factor_gt 0.0896
_refine_ls_wR_factor_ref 0.0933
_reflns_number_gt 3222
_reflns_number_total 4446
_reflns_threshold_expression >2sigma(I)
_cod_data_source_file c0ce00807a.txt
_cod_data_source_block I(Bp)_x_CH2Cl2
_cod_original_cell_volume 2156.5(3)
_cod_original_sg_symbol_H-M 'P 21/c'
_cod_database_code 7206117

loop_
_symmetry_equiv_pos_as_xyz
'x, y, z'
'-x, y+1/2, -z+1/2'
'-x, -y, -z'
'x, -y-1/2, z-1/2'

loop_
_atom_site_label
_atom_site_type_symbol
_atom_site_fract_x
_atom_site_fract_y
_atom_site_fract_z
_atom_site_U_iso_or_equiv
_atom_site_adp_type
_atom_site_occupancy
_atom_site_symmetry_multiplicity
_atom_site_calc_flag
_atom_site_refinement_flags
_atom_site_disorder_assembly
_atom_site_disorder_group
Mo1 Mo 0.38194(3) 0.195206(18) 0.64203(2) 0.03290(10) Uani 1 1 d . . .
O1 O 0.3611(3) 0.23677(17) 0.54011(18) 0.0499(6) Uani 1 1 d . . .
O2 O 0.2593(2) 0.25729(16) 0.63886(18) 0.0458(6) Uani 1 1 d . . .
O3 O 0.5503(2) 0.27571(15) 0.75296(17) 0.0415(5) Uani 1 1 d . . .
O4 O 0.2891(2) 0.06767(15) 0.58369(16) 0.0367(5) Uani 1 1 d . . .
O5 O 0.0599(3) -0.02263(18) 0.4285(2) 0.0575(7) Uani 1 1 d . . .
N1 N 0.8352(3) 0.1223(2) 0.8128(2) 0.0582(8) Uani 1 1 d . . .
N2 N 0.5785(3) 0.10403(18) 0.69901(19) 0.0359(6) Uani 1 1 d . . .
N3 N 0.4407(3) 0.11209(17) 0.78930(19) 0.0333(6) Uani 1 1 d . . .
C1 C 0.7076(4) 0.1565(2) 0.7729(3) 0.0416(8) Uani 1 1 d . . .
C2 C 0.6847(4) 0.2502(2) 0.7956(2) 0.0416(8) Uani 1 1 d . . .
C3 C 0.8028(4) 0.3110(3) 0.8607(3) 0.0561(10) Uani 1 1 d . . .
H3 H 0.7930 0.3739 0.8775 0.067 Uiso 1 1 calc R . .
C4 C 0.9357(5) 0.2766(3) 0.9003(3) 0.0712(13) Uani 1 1 d . . .
H4 H 1.0172 0.3168 0.9434 0.085 Uiso 1 1 calc R . .
C5 C 0.9482(4) 0.1831(3) 0.8762(4) 0.0737(13) Uani 1 1 d . . .
H5 H 1.0398 0.1607 0.9054 0.088 Uiso 1 1 calc R . .
C6 C 0.5762(3) 0.0226(2) 0.6584(2) 0.0380(7) Uani 1 1 d . . .
H6 H 0.6643 -0.0034 0.6836 0.046 Uiso 1 1 calc R . .
C7 C 0.4461(4) -0.0300(2) 0.5769(2) 0.0361(7) Uani 1 1 d . . .
C8 C 0.3095(3) -0.0036(2) 0.5408(2) 0.0327(7) Uani 1 1 d . . .
C9 C 0.1864(4) -0.0554(2) 0.4572(3) 0.0429(8) Uani 1 1 d . . .
C10 C 0.2011(4) -0.1332(2) 0.4139(3) 0.0493(9) Uani 1 1 d . . .
H10 H 0.1195 -0.1681 0.3593 0.059 Uiso 1 1 calc R . .
C11 C 0.3368(4) -0.1604(3) 0.4508(3) 0.0513(9) Uani 1 1 d . . .
H11 H 0.3453 -0.2132 0.4206 0.062 Uiso 1 1 calc R . .
C12 C 0.4568(4) -0.1107(2) 0.5304(3) 0.0435(8) Uani 1 1 d . . .
H12 H 0.5472 -0.1299 0.5547 0.052 Uiso 1 1 calc R . .
C13 C -0.0702(4) -0.0705(4) 0.3440(4) 0.0942(18) Uani 1 1 d . . .
H13A H -0.1506 -0.0421 0.3332 0.141 Uiso 1 1 calc R . .
H13B H -0.0638 -0.1400 0.3585 0.141 Uiso 1 1 calc R . .
H13C H -0.0840 -0.0617 0.2830 0.141 Uiso 1 1 calc R . .
C31 C 0.4808(4) 0.0173(2) 0.8151(3) 0.0451(8) Uani 1 1 d . . .
H31 H 0.4936 -0.0198 0.7765 0.054 Uiso 1 1 calc R . .
C32 C 0.5038(4) -0.0280(2) 0.8952(3) 0.0469(9) Uani 1 1 d . . .
H32 H 0.5314 -0.0943 0.9095 0.056 Uiso 1 1 calc R . .
C33 C 0.4868(3) 0.0231(2) 0.9553(2) 0.0326(7) Uani 1 1 d . . .
C34 C 0.4430(4) 0.1202(2) 0.9274(3) 0.0490(9) Uani 1 1 d . . .
H34 H 0.4272 0.1583 0.9638 0.059 Uiso 1 1 calc R . .
C35 C 0.4224(4) 0.1610(2) 0.8462(3) 0.0478(9) Uani 1 1 d . . .
H35 H 0.3939 0.2270 0.8300 0.057 Uiso 1 1 calc R . .
Cl1 Cl -0.1516(2) 0.41387(19) 0.5591(2) 0.2238(15) Uani 1 1 d . . .
Cl2 Cl 0.1009(2) 0.34633(14) 0.76392(16) 0.1352(7) Uani 1 1 d . . .
C1S C 0.0278(6) 0.3887(4) 0.6424(5) 0.119(2) Uani 1 1 d . . .
H1 H 0.0791 0.4484 0.6516 0.142 Uiso 1 1 calc R . .
H2 H 0.0456 0.3390 0.6115 0.142 Uiso 1 1 calc R . .

loop_
_atom_site_aniso_label
_atom_site_aniso_U_11
_atom_site_aniso_U_22
_atom_site_aniso_U_33
_atom_site_aniso_U_23
_atom_site_aniso_U_13
_atom_site_aniso_U_12
Mo1 0.03690(16) 0.03068(15) 0.03499(15) 0.00258(12) 0.02551(13) 0.00013(12)
O1 0.0599(16) 0.0480(12) 0.0471(14) 0.0087(11) 0.0377(13) -0.0004(12)
O2 0.0493(14) 0.0414(12) 0.0501(14) 0.0044(11) 0.0344(12) 0.0083(11)
O3 0.0428(13) 0.0365(11) 0.0465(13) -0.0063(10) 0.0302(12) -0.0067(10)
O4 0.0373(12) 0.0411(12) 0.0408(12) -0.0062(9) 0.0297(11) -0.0062(10)
O5 0.0400(14) 0.0552(14) 0.0686(17) -0.0170(13) 0.0325(14) -0.0098(12)
N1 0.0385(17) 0.0651(19) 0.0525(19) -0.0085(16) 0.0224(16) 0.0008(16)
N2 0.0389(15) 0.0368(14) 0.0349(14) -0.0002(11) 0.0258(13) -0.0037(12)
N3 0.0396(14) 0.0301(12) 0.0364(14) -0.0012(10) 0.0278(13) -0.0026(11)
C1 0.0359(18) 0.0461(17) 0.0378(18) -0.0014(15) 0.0224(16) -0.0023(15)
C2 0.042(2) 0.0429(18) 0.0353(18) -0.0022(14) 0.0239(17) -0.0046(16)
C3 0.050(2) 0.058(2) 0.049(2) -0.0129(18) 0.0279(19) -0.0098(19)
C4 0.042(2) 0.076(3) 0.066(3) -0.018(2) 0.023(2) -0.017(2)
C5 0.038(2) 0.084(3) 0.070(3) -0.013(2) 0.024(2) -0.005(2)
C6 0.0386(18) 0.0390(17) 0.0409(18) 0.0041(14) 0.0283(16) 0.0034(14)
C7 0.0464(19) 0.0322(15) 0.0397(17) 0.0003(13) 0.0328(16) -0.0017(14)
C8 0.0427(18) 0.0276(14) 0.0336(16) 0.0007(12) 0.0278(15) -0.0045(13)
C9 0.046(2) 0.0410(18) 0.045(2) -0.0014(14) 0.0318(17) -0.0084(15)
C10 0.053(2) 0.046(2) 0.046(2) -0.0119(16) 0.0311(19) -0.0114(18)
C11 0.070(3) 0.0390(17) 0.057(2) -0.0081(16) 0.048(2) -0.0039(18)
C12 0.055(2) 0.0362(17) 0.052(2) 0.0021(15) 0.0408(19) 0.0035(16)
C13 0.049(3) 0.085(3) 0.116(4) -0.041(3) 0.041(3) -0.020(2)
C31 0.075(3) 0.0335(17) 0.052(2) 0.0036(14) 0.053(2) 0.0092(16)
C32 0.078(3) 0.0326(16) 0.052(2) 0.0091(15) 0.052(2) 0.0128(17)
C33 0.0401(17) 0.0316(15) 0.0314(16) -0.0034(12) 0.0260(15) -0.0028(13)
C34 0.085(3) 0.0350(17) 0.047(2) -0.0011(14) 0.052(2) 0.0073(17)
C35 0.078(3) 0.0288(15) 0.046(2) 0.0024(14) 0.046(2) 0.0099(17)
Cl1 0.0750(12) 0.184(2) 0.269(3) -0.001(2) 0.0545(16) 0.0006(14)
Cl2 0.1324(16) 0.1262(12) 0.1513(17) -0.0397(12) 0.0960(14) -0.0401(12)
C1S 0.090(4) 0.090(4) 0.150(6) -0.002(4) 0.069(4) -0.002(3)

loop_
_atom_type_symbol
_atom_type_description
_atom_type_scat_dispersion_real
_atom_type_scat_dispersion_imag
_atom_type_scat_source
C C 0.0033 0.0016 'International Tables Vol C Tables 4.2.6.8 and 6.1.1.4'
H H 0.0000 0.0000 'International Tables Vol C Tables 4.2.6.8 and 6.1.1.4'
Cl Cl 0.1484 0.1585 'International Tables Vol C Tables 4.2.6.8 and 6.1.1.4'
Mo Mo -1.6832 0.6857 'International Tables Vol C Tables 4.2.6.8 and 6.1.1.4'
N N 0.0061 0.0033 'International Tables Vol C Tables 4.2.6.8 and 6.1.1.4'
O O 0.0106 0.0060 'International Tables Vol C Tables 4.2.6.8 and 6.1.1.4'

loop_
_geom_angle_atom_site_label_1
_geom_angle_atom_site_label_2
_geom_angle_atom_site_label_3
_geom_angle
_geom_angle_site_symmetry_1
_geom_angle_site_symmetry_3
_geom_angle_publ_flag
O2 Mo1 O1 106.71(11) . . ?
O2 Mo1 O4 102.44(10) . . ?
O1 Mo1 O4 96.93(10) . . ?
O2 Mo1 O3 95.68(10) . . ?
O1 Mo1 O3 99.58(11) . . ?
O4 Mo1 O3 150.78(9) . . ?
O2 Mo1 N2 161.72(10) . . ?
O1 Mo1 N2 90.61(10) . . ?
O4 Mo1 N2 80.65(9) . . ?
O3 Mo1 N2 75.26(9) . . ?
O2 Mo1 N3 84.15(10) . . ?
O1 Mo1 N3 168.96(10) . . ?
O4 Mo1 N3 78.39(8) . . ?
O3 Mo1 N3 80.91(9) . . ?
N2 Mo1 N3 78.81(9) . . ?
C2 O3 Mo1 120.94(19) . . ?
C8 O4 Mo1 131.56(18) . . ?
C9 O5 C13 117.8(3) . . ?
C1 N1 C5 116.6(3) . . ?
C6 N2 C1 121.7(3) . . ?
C6 N2 Mo1 126.1(2) . . ?
C1 N2 Mo1 111.1(2) . . ?
C35 N3 C31 115.7(3) . . ?
C35 N3 Mo1 118.47(19) . . ?
C31 N3 Mo1 125.6(2) . . ?
N1 C1 N2 122.7(3) . . ?
N1 C1 C2 124.2(3) . . ?
N2 C1 C2 113.0(3) . . ?
O3 C2 C3 123.4(3) . . ?
O3 C2 C1 118.9(3) . . ?
C3 C2 C1 117.7(3) . . ?
C4 C3 C2 118.3(4) . . ?
C4 C3 H3 120.9 . . ?
C2 C3 H3 120.9 . . ?
C5 C4 C3 119.9(4) . . ?
C5 C4 H4 120.0 . . ?
C3 C4 H4 120.0 . . ?
N1 C5 C4 123.2(4) . . ?
N1 C5 H5 118.4 . . ?
C4 C5 H5 118.4 . . ?
N2 C6 C7 124.1(3) . . ?
N2 C6 H6 118.0 . . ?
C7 C6 H6 118.0 . . ?
C8 C7 C12 118.8(3) . . ?
C8 C7 C6 122.8(3) . . ?
C12 C7 C6 118.4(3) . . ?
O4 C8 C7 123.4(3) . . ?
O4 C8 C9 117.1(3) . . ?
C7 C8 C9 119.5(3) . . ?
O5 C9 C10 125.9(3) . . ?
O5 C9 C8 114.1(3) . . ?
C10 C9 C8 119.9(3) . . ?
C9 C10 C11 120.5(3) . . ?
C9 C10 H10 119.7 . . ?
C11 C10 H10 119.7 . . ?
C12 C11 C10 120.6(3) . . ?
C12 C11 H11 119.7 . . ?
C10 C11 H11 119.7 . . ?
C11 C12 C7 120.6(3) . . ?
C11 C12 H12 119.7 . . ?
C7 C12 H12 119.7 . . ?
O5 C13 H13A 109.5 . . ?
O5 C13 H13B 109.5 . . ?
H13A C13 H13B 109.5 . . ?
O5 C13 H13C 109.5 . . ?
H13A C13 H13C 109.5 . . ?
H13B C13 H13C 109.5 . . ?
N3 C31 C32 123.4(3) . . ?
N3 C31 H31 118.3 . . ?
C32 C31 H31 118.3 . . ?
C31 C32 C33 120.9(3) . . ?
C31 C32 H32 119.5 . . ?
C33 C32 H32 119.5 . . ?
C34 C33 C32 115.6(3) . . ?
C34 C33 C33 121.8(3) . 3_657 ?
C32 C33 C33 122.7(3) . 3_657 ?
C35 C34 C33 120.3(3) . . ?
C35 C34 H34 119.8 . . ?
C33 C34 H34 119.8 . . ?
N3 C35 C34 124.0(3) . . ?
N3 C35 H35 118.0 . . ?
C34 C35 H35 118.0 . . ?
Cl1 C1S Cl2 115.5(4) . . ?
Cl1 C1S H1 108.4 . . ?
Cl2 C1S H1 108.4 . . ?
Cl1 C1S H2 108.4 . . ?
Cl2 C1S H2 108.4 . . ?
H1 C1S H2 107.5 . . ?

loop_
_geom_bond_atom_site_label_1
_geom_bond_atom_site_label_2
_geom_bond_distance
_geom_bond_site_symmetry_2
_geom_bond_publ_flag
Mo1 O2 1.698(2) . ?
Mo1 O1 1.703(2) . ?
Mo1 O4 1.937(2) . ?
Mo1 O3 1.971(2) . ?
Mo1 N2 2.277(3) . ?
Mo1 N3 2.417(2) . ?
O3 C2 1.337(4) . ?
O4 C8 1.338(3) . ?
O5 C9 1.359(4) . ?
O5 C13 1.420(5) . ?
N1 C1 1.313(4) . ?
N1 C5 1.338(5) . ?
N2 C6 1.294(4) . ?
N2 C1 1.403(4) . ?
N3 C35 1.325(4) . ?
N3 C31 1.336(4) . ?
C1 C2 1.407(5) . ?
C2 C3 1.374(5) . ?
C3 C4 1.370(6) . ?
C3 H3 0.9300 . ?
C4 C5 1.369(6) . ?
C4 H4 0.9300 . ?
C5 H5 0.9300 . ?
C6 C7 1.436(4) . ?
C6 H6 0.9300 . ?
C7 C8 1.399(4) . ?
C7 C12 1.412(4) . ?
C8 C9 1.404(4) . ?
C9 C10 1.372(5) . ?
C10 C11 1.386(5) . ?
C10 H10 0.9300 . ?
C11 C12 1.353(5) . ?
C11 H11 0.9300 . ?
C12 H12 0.9300 . ?
C13 H13A 0.9600 . ?
C13 H13B 0.9600 . ?
C13 H13C 0.9600 . ?
C31 C32 1.363(4) . ?
C31 H31 0.9300 . ?
C32 C33 1.377(4) . ?
C32 H32 0.9300 . ?
C33 C34 1.376(4) . ?
C33 C33 1.491(5) 3_657 ?
C34 C35 1.369(5) . ?
C34 H34 0.9300 . ?
C35 H35 0.9300 . ?
Cl1 C1S 1.689(6) . ?
Cl2 C1S 1.748(7) . ?
C1S H1 0.9700 . ?
C1S H2 0.9700 . ?
